data_7213077
loop_
_publ_author_name
'Hashizume, Daisuke'
'Ohashi, Yuji'

_publ_section_title
;
 Photoisomerization of (2-cyanoethyl)(isonicotinic acid)cobaloxime complex
 in a series of isostructural host--guest complex crystals
;
_journal_issue 8
_journal_name_full 'Journal of the Chemical Society, Perkin Transactions 2'
_journal_page_first 1689
_journal_paper_doi 10.1039/a902900a
_journal_year 1999
_chemical_compound_source Synthesized
_chemical_formula_structural '(C17 H23 Co N6 O6)(C13 H 25 N)'
_chemical_formula_sum 'C30 H48 Co N7 O6'
_chemical_formula_weight 661.68
_chemical_name_systematic
; 
 [(2-Cyanoethyl-C^1^)bis(dimethylglyoximato-N,N')
 (isonicotinic acid-N)cobalt(III)]
 [cycloheptylcyclohexylamine]
;
_space_group_IT_number 14
_symmetry_cell_setting monoclinic
_symmetry_space_group_name_Hall '-P 2yn'
_symmetry_space_group_name_H-M 'P 1 21/n 1'
_atom_sites_solution_hydrogens geom
_atom_sites_solution_primary direct
_atom_sites_solution_secondary difmap
_audit_creation_method SHELXL
_cell_angle_alpha 90
_cell_angle_beta 95.740(7)
_cell_angle_gamma 90
_cell_formula_units_Z 8
_cell_length_a 17.477(2)
_cell_length_b 16.439(2)
_cell_length_c 23.6056(15)
_cell_measurement_reflns_used 23
_cell_measurement_temperature 296
_cell_measurement_theta_max 14.990
_cell_measurement_theta_min 14.925
_cell_volume 6748.0(12)
_computing_cell_refinement
;
 MSC/AFC Diffractometer Control Software
 (Molecular Structure Corporation, 1988)
;
_computing_data_reduction
;
 TEXSAN (Molecular Structure Corporation, 1993)
;
_computing_molecular_graphics 'SV (Nemoto & Ohashi, 1997)'
_computing_publication_material 'SHELXL-93 (Sheldrick, 1993)'
_computing_structure_refinement 'SHELXL-93 (Sheldrick, 1993)'
_computing_structure_solution
;
The structure of [(2-Cyanoethyl-C^1^)bis(dimethylglyoximato-N,N')
(isonicotinic acid-N)cobalt(III)][dicyclohexylamine] was used as 
initial model since it is isostructural to this crystal.
;
_diffrn_ambient_temperature 296
_diffrn_measurement_device 'Rigaku AFC-7S'
_diffrn_measurement_method '\w/2\q scan'
_diffrn_radiation_monochromator graphite
_diffrn_radiation_source 'normal-focus sealed tube'
_diffrn_radiation_type MoK\a
_diffrn_radiation_wavelength 0.71073
_diffrn_reflns_av_R_equivalents 0.029
_diffrn_reflns_av_sigmaI/netI 0.0499
_diffrn_reflns_limit_h_max 22
_diffrn_reflns_limit_h_min 0
_diffrn_reflns_limit_k_max 21
_diffrn_reflns_limit_k_min 0
_diffrn_reflns_limit_l_max 30
_diffrn_reflns_limit_l_min -30
_diffrn_reflns_number 15496
_diffrn_reflns_theta_max 27.50
_diffrn_reflns_theta_min 2.13
_diffrn_standards_decay_% 1.7
_diffrn_standards_interval_count 100
_diffrn_standards_number 3
_exptl_absorpt_coefficient_mu 0.559
_exptl_absorpt_correction_T_max 0.9998
_exptl_absorpt_correction_T_min 0.9488
_exptl_absorpt_correction_type psi-scan
_exptl_crystal_colour orange-red
_exptl_crystal_density_diffrn 1.303
_exptl_crystal_description plate
_exptl_crystal_F_000 2816
_exptl_crystal_size_max 0.50
_exptl_crystal_size_mid 0.50
_exptl_crystal_size_min 0.40
_refine_diff_density_max .703
_refine_diff_density_min -.967
_refine_diff_density_rms .076
_refine_ls_extinction_method none
_refine_ls_goodness_of_fit_all 1.101
_refine_ls_goodness_of_fit_obs 1.190
_refine_ls_hydrogen_treatment constr
_refine_ls_matrix_type full
_refine_ls_number_parameters 790
_refine_ls_number_reflns 13299
_refine_ls_number_restraints 33
_refine_ls_restrained_S_all 2.268
_refine_ls_restrained_S_obs 1.190
_refine_ls_R_factor_all 0.1161
_refine_ls_R_factor_obs 0.0573
_refine_ls_shift/esd_max 0.002
_refine_ls_shift/esd_mean 0.000
_refine_ls_structure_factor_coef Fsqd
_refine_ls_weighting_details 'w=1/[\s^2^(Fo^2^)+(0.1172P)^2^+0.1325P] where P=(Fo^2^+2Fc^2^)/3'
_refine_ls_weighting_scheme calc
_refine_ls_wR_factor_all 0.4121
_refine_ls_wR_factor_obs 0.1779
_reflns_number_observed 9614
_reflns_number_total 15496
_reflns_observed_criterion >2\s(I)
_cod_data_source_file 902900asup1.cif
_cod_data_source_block 7-6
_cod_depositor_comments
;
The following automatic conversions were performed:

'_symmetry_cell_setting' value 'Monoclinic' changed to 'monoclinic'
according to /home/saulius/struct/CIF-dictionaries/cif_core.dic
dictionary named 'cif_core.dic' version 2.4.2 from 2011-04-26.

Automatic conversion script
Id: cif_fix_values 1891 2012-01-12 08:04:46Z andrius 

The following automatic conversions were performed:

'_refine_ls_weighting_scheme' value 'calc
w=1/[\s^2^(Fo^2^)+(0.1172P)^2^+0.1325P] where P=(Fo^2^+2Fc^2^)/3' was
changed to 'calc'. New tag '_refine_ls_weighting_details' was
created. The value of the new tag was set to
'w=1/[\s^2^(Fo^2^)+(0.1172P)^2^+0.1325P] where P=(Fo^2^+2Fc^2^)/3'.

Automatic conversion script
Id: cif_fix_values 3143 2015-03-26 13:38:13Z robertas 
;
_cod_original_sg_symbol_H-M P21/n
_cod_database_code 7213077
_computing_data_correction
;
 MSC/AFC Diffractometer Control Software
 (Molecular Structure Corporation, 1988)
;

loop_
_symmetry_equiv_pos_as_xyz
'x, y, z'
'-x+1/2, y+1/2, -z+1/2'
'-x, -y, -z'
'x-1/2, -y-1/2, z-1/2'

loop_
_atom_site_aniso_label
_atom_site_aniso_U_11
_atom_site_aniso_U_22
_atom_site_aniso_U_33
_atom_site_aniso_U_23
_atom_site_aniso_U_13
_atom_site_aniso_U_12
Co1A 0.0311(2) 0.0363(3) 0.0276(2) -0.0022(2) 0.0031(2) -0.0024(2)
O1A 0.062(2) 0.048(2) 0.044(2) -0.0137(12) -0.0049(13) -0.0078(13)
O2A 0.0404(13) 0.0487(15) 0.0375(13) -0.0133(11) -0.0065(10) -0.0027(11)
O3A 0.058(2) 0.061(2) 0.0339(13) -0.0073(12) -0.0051(11) -0.0063(13)
O4A 0.057(2) 0.0433(15) 0.0450(15) -0.0032(12) -0.0030(12) -0.0131(12)
O5A 0.034(2) 0.130(3) 0.096(3) -0.025(2) 0.018(2) -0.010(2)
O6A 0.060(2) 0.105(3) 0.094(3) -0.041(2) 0.042(2) -0.011(2)
N1A 0.042(2) 0.038(2) 0.033(2) -0.0086(12) 0.0034(12) -0.0023(12)
N2A 0.0309(14) 0.040(2) 0.0304(14) -0.0026(11) 0.0034(11) -0.0026(11)
N3A 0.039(2) 0.052(2) 0.031(2) -0.0021(13) 0.0017(12) -0.0039(13)
N4A 0.036(2) 0.040(2) 0.042(2) 0.0001(13) 0.0064(12) -0.0033(12)
N6A 0.0316(14) 0.0361(15) 0.0295(14) 0.0004(11) 0.0024(11) -0.0002(11)
C1A 0.040(2) 0.039(2) 0.040(2) -0.0015(15) 0.0053(15) 0.0026(15)
C2A 0.031(2) 0.045(2) 0.032(2) -0.0007(14) 0.0041(13) 0.0035(14)
C3A 0.044(2) 0.055(2) 0.037(2) 0.008(2) 0.006(2) 0.001(2)
C4A 0.044(2) 0.044(2) 0.039(2) 0.007(2) 0.008(2) 0.003(2)
C5A 0.079(3) 0.044(2) 0.071(3) 0.002(2) -0.010(2) 0.001(2)
C6A 0.058(2) 0.062(3) 0.038(2) 0.000(2) -0.004(2) 0.012(2)
C7A 0.070(3) 0.080(3) 0.050(3) 0.015(2) -0.009(2) 0.003(3)
C8A 0.083(3) 0.048(2) 0.061(3) 0.010(2) 0.008(2) 0.006(2)
C9A 0.044(2) 0.062(3) 0.044(2) 0.002(2) 0.016(2) 0.001(2)
N5A 0.070(3) 0.153(5) 0.125(5) 0.057(4) 0.023(3) 0.041(3)
C9E 0.044(2) 0.062(3) 0.044(2) 0.002(2) 0.016(2) 0.001(2)
N5E 0.070(3) 0.153(5) 0.125(5) 0.057(4) 0.023(3) 0.041(3)
C12A 0.035(2) 0.048(2) 0.044(2) -0.012(2) 0.0063(15) -0.007(2)
C13A 0.032(2) 0.054(2) 0.055(2) -0.006(2) 0.005(2) -0.005(2)
C14A 0.029(2) 0.040(2) 0.047(2) 0.004(2) 0.0088(14) 0.0034(14)
C15A 0.039(2) 0.042(2) 0.037(2) -0.0048(15) 0.0071(14) -0.0016(15)
C16A 0.032(2) 0.043(2) 0.033(2) -0.0072(14) 0.0046(13) -0.0037(14)
C17A 0.036(2) 0.062(3) 0.064(3) 0.004(2) 0.014(2) 0.006(2)
Co1B 0.0352(2) 0.0365(3) 0.0330(2) -0.0070(2) 0.0053(2) -0.0034(2)
O1B 0.048(2) 0.063(2) 0.048(2) -0.0142(13) -0.0081(12) -0.0033(13)
O2B 0.070(2) 0.051(2) 0.059(2) -0.0228(14) 0.0007(15) -0.0130(14)
O3B 0.056(2) 0.049(2) 0.055(2) -0.0180(13) 0.0054(13) -0.0171(13)
O4B 0.064(2) 0.065(2) 0.040(2) -0.0138(13) -0.0075(13) -0.0100(15)
O5B 0.0320(14) 0.084(2) 0.086(2) -0.020(2) 0.0076(14) -0.0043(14)
O6B 0.053(2) 0.131(3) 0.102(3) -0.064(3) 0.034(2) -0.013(2)
N1B 0.034(2) 0.049(2) 0.041(2) -0.0084(14) 0.0038(12) -0.0024(13)
N2B 0.043(2) 0.040(2) 0.047(2) -0.0107(14) 0.0067(14) -0.0041(13)
N3B 0.041(2) 0.040(2) 0.049(2) -0.0102(14) 0.0094(14) -0.0092(13)
N4B 0.048(2) 0.051(2) 0.034(2) -0.0035(14) 0.0031(13) -0.0047(14)
N5B 0.061(3) 0.167(6) 0.111(4) -0.013(4) 0.035(3) -0.002(3)
N6B 0.0327(14) 0.039(2) 0.0336(15) -0.0056(12) 0.0024(11) -0.0027(11)
C1B 0.047(2) 0.052(2) 0.048(2) 0.005(2) 0.002(2) 0.006(2)
C2B 0.047(2) 0.043(2) 0.058(3) 0.001(2) 0.007(2) 0.000(2)
C3B 0.058(2) 0.041(2) 0.058(3) 0.002(2) 0.014(2) -0.002(2)
C4B 0.057(2) 0.057(3) 0.045(2) 0.005(2) 0.007(2) -0.002(2)
C5B 0.094(4) 0.090(4) 0.070(3) 0.017(3) -0.017(3) 0.012(3)
C6B 0.080(4) 0.047(3) 0.123(5) 0.019(3) 0.006(3) -0.010(2)
C7B 0.111(5) 0.044(3) 0.105(4) 0.010(3) 0.008(4) -0.005(3)
C8B 0.092(4) 0.076(3) 0.066(3) 0.026(3) -0.010(3) 0.002(3)
C9B 0.043(2) 0.060(3) 0.050(2) -0.013(2) 0.015(2) -0.001(2)
C10B 0.043(3) 0.145(6) 0.091(4) -0.039(4) 0.024(3) -0.015(3)
C11B 0.056(3) 0.115(5) 0.075(4) -0.006(3) 0.025(3) -0.008(3)
C12B 0.033(2) 0.055(2) 0.037(2) -0.013(2) 0.0034(14) -0.006(2)
C13B 0.038(2) 0.054(2) 0.039(2) -0.014(2) 0.0061(15) -0.005(2)
C14B 0.031(2) 0.037(2) 0.043(2) 0.0000(15) 0.0030(14) 0.0011(14)
C15B 0.031(2) 0.056(2) 0.052(2) -0.014(2) 0.000(2) -0.008(2)
C16B 0.036(2) 0.059(2) 0.046(2) -0.019(2) 0.003(2) -0.010(2)
C17B 0.037(2) 0.053(2) 0.052(2) 0.000(2) 0.010(2) 0.005(2)
N1C 0.037(2) 0.062(2) 0.054(2) 0.011(2) 0.0086(14) -0.0018(15)
C1C 0.057(3) 0.063(3) 0.060(3) 0.007(2) 0.015(2) -0.006(2)
C2C 0.082(4) 0.078(4) 0.093(4) 0.013(3) 0.015(3) 0.013(3)
C3C 0.164(8) 0.067(4) 0.159(8) 0.009(5) 0.055(6) 0.032(5)
C4C 0.186(9) 0.077(5) 0.175(9) -0.051(5) 0.058(7) -0.061(5)
C5C 0.156(7) 0.121(6) 0.105(6) -0.014(5) -0.033(5) -0.041(5)
C6C 0.088(4) 0.075(4) 0.095(4) 0.003(3) -0.017(3) -0.009(3)
C7C 0.039(2) 0.063(3) 0.057(3) 0.006(2) 0.000(2) 0.000(2)
C8C 0.079(3) 0.076(3) 0.062(3) 0.003(3) 0.024(2) 0.009(3)
C9C 0.100(4) 0.077(4) 0.107(5) -0.024(3) 0.031(4) 0.013(3)
C10C 0.110(5) 0.051(3) 0.123(6) -0.001(3) 0.011(4) 0.001(3)
C11C 0.126(7) 0.226(12) 0.133(8) -0.052(8) 0.021(6) -0.037(7)
C12C 0.186(9) 0.093(5) 0.138(7) 0.053(5) 0.013(6) -0.004(5)
C13C 0.091(4) 0.065(3) 0.064(3) 0.016(2) 0.028(3) -0.001(3)
N1D 0.033(2) 0.052(2) 0.049(2) 0.0093(15) 0.0112(13) 0.0033(13)
C1D 0.047(2) 0.051(2) 0.046(2) 0.003(2) 0.002(2) -0.007(2)
C2D 0.067(3) 0.051(2) 0.056(3) 0.000(2) 0.001(2) -0.005(2)
C3D 0.085(3) 0.056(3) 0.066(3) -0.004(2) 0.009(3) 0.003(2)
C4D 0.113(4) 0.051(3) 0.071(3) -0.018(2) 0.004(3) -0.011(3)
C5D 0.102(4) 0.072(3) 0.070(3) -0.020(3) -0.009(3) -0.013(3)
C6D 0.074(3) 0.066(3) 0.068(3) 0.003(2) -0.006(3) -0.009(2)
C7D 0.054(2) 0.056(3) 0.068(3) 0.016(2) 0.014(2) 0.016(2)
C8D 0.088(4) 0.063(3) 0.106(5) 0.005(3) 0.044(3) 0.018(3)
C9D 0.099(4) 0.084(4) 0.066(3) -0.003(3) 0.022(3) 0.018(3)
C10D 0.154(6) 0.059(4) 0.110(5) -0.010(3) 0.025(5) 0.005(4)
C11D 0.116(5) 0.060(3) 0.109(5) 0.013(3) 0.018(4) -0.020(3)
C12D 0.101(4) 0.059(3) 0.069(3) 0.016(3) 0.018(3) 0.007(3)
C13D 0.083(3) 0.052(2) 0.045(2) 0.009(2) 0.017(2) 0.012(2)

loop_
_atom_site_label
_atom_site_type_symbol
_atom_site_fract_x
_atom_site_fract_y
_atom_site_fract_z
_atom_site_U_iso_or_equiv
_atom_site_thermal_displace_type
_atom_site_occupancy
_atom_site_calc_flag
_atom_site_refinement_flags
_atom_site_disorder_group
Co1A Co 0.66396(2) 0.31564(3) 1.15005(2) 0.03167(13) Uani 1 d . .
O1A O 0.7033(2) 0.4752(2) 1.19009(11) 0.0519(7) Uani 1 d . .
H1A H 0.7340 0.4032 1.2364 0.078 Uiso 1 d . .
O2A O 0.57712(14) 0.2697(2) 1.04687(10) 0.0429(6) Uani 1 d . .
H2A H 0.6008 0.2025 1.0809 0.064 Uiso 1 d . .
O3A O 0.7511(2) 0.3604(2) 1.25413(11) 0.0514(7) Uani 1 d . .
O4A O 0.6176(2) 0.1568(2) 1.11258(11) 0.0489(6) Uani 1 d . .
O5A O 1.0265(2) 0.3281(3) 1.0457(2) 0.0862(12) Uani 1 d . .
O6A O 0.9663(2) 0.2453(2) 0.9829(2) 0.0837(12) Uani 1 d . .
N1A N 0.6699(2) 0.4296(2) 1.14673(12) 0.0379(6) Uani 1 d . .
N2A N 0.6088(2) 0.3313(2) 1.07919(12) 0.0337(6) Uani 1 d . .
N3A N 0.7203(2) 0.2990(2) 1.22130(12) 0.0408(7) Uani 1 d . .
N4A N 0.6568(2) 0.2011(2) 1.15330(13) 0.0391(7) Uani 1 d . .
N6A N 0.76327(15) 0.3077(2) 1.11042(11) 0.0325(6) Uani 1 d . .
C1A C 0.6416(2) 0.4644(2) 1.0995(2) 0.0397(8) Uani 1 d . .
C2A C 0.6065(2) 0.4045(2) 1.05822(14) 0.0361(7) Uani 1 d . .
C3A C 0.7312(2) 0.2248(3) 1.2377(2) 0.0452(9) Uani 1 d . .
C4A C 0.6922(2) 0.1659(2) 1.1975(2) 0.0419(8) Uani 1 d . .
C5A C 0.6434(3) 0.5531(3) 1.0889(2) 0.0656(13) Uani 1 d . .
H5A1 H 0.6690(3) 0.5800(3) 1.1216(2) 0.098 Uiso 1 calc R .
H5A2 H 0.5918(3) 0.5733(3) 1.0820(2) 0.098 Uiso 1 calc R .
H5A3 H 0.6706(3) 0.5636(3) 1.0563(2) 0.098 Uiso 1 calc R .
C6A C 0.5723(2) 0.4230(3) 0.9994(2) 0.0533(10) Uani 1 d . .
H6A1 H 0.5534(2) 0.3737(3) 0.9812(2) 0.080 Uiso 1 calc R .
H6A2 H 0.6109(2) 0.4464(3) 0.9781(2) 0.080 Uiso 1 calc R .
H6A3 H 0.5307(2) 0.4608(3) 1.0009(2) 0.080 Uiso 1 calc R .
C7A C 0.7795(3) 0.2005(3) 1.2904(2) 0.0678(13) Uani 1 d . .
H7A1 H 0.7991(3) 0.2483(3) 1.3102(2) 0.102 Uiso 1 calc R .
H7A2 H 0.8215(3) 0.1676(3) 1.2805(2) 0.102 Uiso 1 calc R .
H7A3 H 0.7489(3) 0.1699(3) 1.3144(2) 0.102 Uiso 1 calc R .
C8A C 0.6896(3) 0.0755(3) 1.2066(2) 0.0639(12) Uani 1 d . .
H8A1 H 0.6609(3) 0.0504(3) 1.1744(2) 0.096 Uiso 1 calc R .
H8A2 H 0.6652(3) 0.0642(3) 1.2404(2) 0.096 Uiso 1 calc R .
H8A3 H 0.7410(3) 0.0542(3) 1.2107(2) 0.096 Uiso 1 calc R .
C9A C 0.5692(2) 0.3229(3) 1.1909(2) 0.0493(9) Uani 0.798(6) d PD 1
H9A1 H 0.5770(2) 0.2872(3) 1.2237(2) 0.074 Uiso 0.798(6) calc PR 1
H9A2 H 0.5670(2) 0.3779(3) 1.2056(2) 0.074 Uiso 0.798(6) calc PR 1
C10A C 0.4909(3) 0.3039(3) 1.1615(2) 0.0486(12) Uiso 0.798(6) d PD 1
H10A H 0.4950(3) 0.2550(3) 1.1390(2) 0.073 Uiso 0.798(6) calc PR 1
H10B H 0.4569(3) 0.2917(3) 1.1904(2) 0.073 Uiso 0.798(6) calc PR 1
C11A C 0.4549(3) 0.3662(4) 1.1246(3) 0.0600(15) Uiso 0.798(6) d PD 1
N5A N 0.4260(3) 0.4144(4) 1.0968(2) 0.115(2) Uani 0.798(6) d PD 1
C9E C 0.5692(2) 0.3229(3) 1.1909(2) 0.0493(9) Uani 0.202(6) d PD 2
H9E1 H 0.5394(8) 0.2749(8) 1.1792(4) 0.074 Uiso 0.202(6) calc PR 2
H9E2 H 0.5869(8) 0.3148(8) 1.2308(4) 0.074 Uiso 0.202(6) calc PR 2
C10E C 0.5118(8) 0.3908(8) 1.1902(4) 0.0486(12) Uiso 0.202(6) d PD 2
H10C H 0.4774(8) 0.3801(8) 1.2191(4) 0.073 Uiso 0.202(6) calc PR 2
H10D H 0.5390(8) 0.4409(8) 1.2004(4) 0.073 Uiso 0.202(6) calc PR 2
C11E C 0.4654(8) 0.4028(16) 1.1353(4) 0.0600(15) Uiso 0.202(6) d PD 2
N5E N 0.4260(3) 0.4144(4) 1.0968(2) 0.115(2) Uani 0.202(6) d PD 2
C12A C 0.8282(2) 0.3472(2) 1.1300(2) 0.0424(8) Uani 1 d . .
H12A H 0.8279(2) 0.3787(2) 1.1628(2) 0.064 Uiso 1 calc R .
C13A C 0.8949(2) 0.3430(2) 1.1036(2) 0.0470(9) Uani 1 d . .
H13A H 0.9385(2) 0.3707(2) 1.1189(2) 0.071 Uiso 1 calc R .
C14A C 0.8970(2) 0.2979(2) 1.0547(2) 0.0383(8) Uani 1 d . .
C15A C 0.8301(2) 0.2579(2) 1.03381(15) 0.0392(8) Uani 1 d . .
H15A H 0.8288(2) 0.2273(2) 1.00061(15) 0.059 Uiso 1 calc R .
C16A C 0.7653(2) 0.2641(2) 1.06275(14) 0.0362(7) Uani 1 d . .
H16A H 0.7211(2) 0.2366(2) 1.04839(14) 0.054 Uiso 1 calc R .
C17A C 0.9700(2) 0.2895(3) 1.0247(2) 0.0535(10) Uani 1 d . .
Co1B Co 0.58761(3) 0.15140(3) 0.84927(2) 0.03479(13) Uani 1 d . .
O1B O 0.6815(2) 0.1778(2) 0.95353(12) 0.0539(7) Uani 1 d . .
H1B H 0.6757 0.2240 0.9318 0.081 Uiso 1 d . .
O2B O 0.5272(2) 0.0009(2) 0.80418(13) 0.0603(8) Uani 1 d . .
H2B H 0.5121 0.0568 0.7697 0.090 Uiso 1 d . .
O3B O 0.6488(2) 0.3005(2) 0.89474(12) 0.0534(7) Uani 1 d . .
O4B O 0.4987(2) 0.1235(2) 0.74367(11) 0.0573(7) Uani 1 d . .
O5B O 0.2236(2) 0.1786(2) 0.94996(15) 0.0673(9) Uani 1 d . .
O6B O 0.2883(2) 0.2630(3) 1.0093(2) 0.0933(14) Uani 1 d . .
N1B N 0.6414(2) 0.1234(2) 0.91967(13) 0.0414(7) Uani 1 d . .
N2B N 0.5681(2) 0.0390(2) 0.84810(14) 0.0435(7) Uani 1 d . .
N3B N 0.6056(2) 0.2637(2) 0.85113(13) 0.0427(7) Uani 1 d . .
N4B N 0.5332(2) 0.1791(2) 0.77928(13) 0.0444(7) Uani 1 d . .
N5B N 0.8682(3) 0.1268(4) 0.7762(2) 0.111(2) Uani 1 d . .
N6B N 0.4894(2) 0.1688(2) 0.88858(12) 0.0352(6) Uani 1 d . .
C1B C 0.6351(2) 0.0493(3) 0.9365(2) 0.0493(9) Uani 1 d . .
C2B C 0.5907(2) -0.0011(2) 0.8941(2) 0.0491(9) Uani 1 d . .
C3B C 0.5704(2) 0.3064(2) 0.8103(2) 0.0519(10) Uani 1 d . .
C4B C 0.5275(2) 0.2565(3) 0.7672(2) 0.0530(10) Uani 1 d . .
C5B C 0.6690(3) 0.0193(4) 0.9930(2) 0.086(2) Uani 1 d . .
H5B1 H 0.6955(3) 0.0630(4) 1.0135(2) 0.129 Uiso 1 calc R .
H5B2 H 0.7045(3) -0.0239(4) 0.9877(2) 0.129 Uiso 1 calc R .
H5B3 H 0.6288(3) -0.0005(4) 1.0142(2) 0.129 Uiso 1 calc R .
C6B C 0.5715(3) -0.0892(3) 0.9021(3) 0.084(2) Uani 1 d . .
H6B1 H 0.5419(3) -0.1091(3) 0.8685(3) 0.125 Uiso 1 calc R .
H6B2 H 0.5421(3) -0.0947(3) 0.9341(3) 0.125 Uiso 1 calc R .
H6B3 H 0.6181(3) -0.1201(3) 0.9087(3) 0.125 Uiso 1 calc R .
C7B C 0.5720(4) 0.3971(3) 0.8083(3) 0.087(2) Uani 1 d . .
H7B1 H 0.6036(4) 0.4175(3) 0.8408(3) 0.130 Uiso 1 calc R .
H7B2 H 0.5207(4) 0.4178(3) 0.8086(3) 0.130 Uiso 1 calc R .
H7B3 H 0.5927(4) 0.4144(3) 0.7741(3) 0.130 Uiso 1 calc R .
C8B C 0.4813(3) 0.2880(3) 0.7156(2) 0.079(2) Uani 1 d . .
H8B1 H 0.4586(3) 0.2432(3) 0.6938(2) 0.118 Uiso 1 calc R .
H8B2 H 0.5139(3) 0.3181(3) 0.6928(2) 0.118 Uiso 1 calc R .
H8B3 H 0.4414(3) 0.3229(3) 0.7267(2) 0.118 Uiso 1 calc R .
C9B C 0.6803(2) 0.1351(3) 0.8077(2) 0.0503(10) Uani 1 d . .
H9B1 H 0.6814(2) 0.0785(3) 0.7962(2) 0.075 Uiso 1 calc R .
H9B2 H 0.6739(2) 0.1675(3) 0.7732(2) 0.075 Uiso 1 calc R .
C10B C 0.7569(3) 0.1552(4) 0.8382(3) 0.092(2) Uani 1 d . .
H10C H 0.7576(3) 0.2121(4) 0.8490(3) 0.138 Uiso 1 calc R .
H10D H 0.7646(3) 0.1231(4) 0.8727(3) 0.138 Uiso 1 calc R .
C11B C 0.8197(3) 0.1395(4) 0.8032(2) 0.081(2) Uani 1 d . .
C12B C 0.4902(2) 0.2144(2) 0.93565(15) 0.0415(8) Uani 1 d . .
H12B H 0.5367(2) 0.2366(2) 0.95095(15) 0.062 Uiso 1 calc R .
C13B C 0.4252(2) 0.2300(2) 0.9624(2) 0.0435(9) Uani 1 d . .
H13B H 0.4283(2) 0.2626(2) 0.9948(2) 0.065 Uiso 1 calc R .
C14B C 0.3559(2) 0.1975(2) 0.9413(2) 0.0371(7) Uani 1 d . .
C15B C 0.3547(2) 0.1491(2) 0.8933(2) 0.0463(9) Uani 1 d . .
H15B H 0.3090(2) 0.1249(2) 0.8782(2) 0.069 Uiso 1 calc R .
C16B C 0.4211(2) 0.1367(2) 0.8677(2) 0.0470(9) Uani 1 d . .
H16B H 0.4190(2) 0.1050(2) 0.8350(2) 0.070 Uiso 1 calc R .
C17B C 0.2832(2) 0.2147(3) 0.9691(2) 0.0470(9) Uani 1 d . .
N1C N 0.6817(2) 0.1869(2) 0.57689(14) 0.0505(8) Uani 1 d . .
H1N2 H 0.6337(2) 0.1841(2) 0.55914(14) 0.076 Uiso 1 calc R .
H1N1 H 0.7125(2) 0.2047(2) 0.55114(14) 0.076 Uiso 1 calc R .
C1C C 0.6817(2) 0.2504(2) 0.6228(2) 0.0593(11) Uani 1 d D .
H1C H 0.6454(2) 0.2339(2) 0.6497(2) 0.089 Uiso 1 calc R .
C2C C 0.6544(3) 0.3309(2) 0.5951(2) 0.084(2) Uani 1 d D .
H2C1 H 0.6024(3) 0.3245(2) 0.5770(2) 0.126 Uiso 1 calc R .
H2C2 H 0.6874(3) 0.3454(2) 0.5660(2) 0.126 Uiso 1 calc R .
C3C C 0.6560(4) 0.3990(4) 0.6395(3) 0.127(3) Uani 1 d D .
H3C1 H 0.6169(4) 0.3880(4) 0.6649(3) 0.191 Uiso 1 calc R .
H3C2 H 0.6428(4) 0.4499(4) 0.6201(3) 0.191 Uiso 1 calc R .
C4C C 0.7337(4) 0.4088(3) 0.6749(4) 0.143(4) Uani 1 d D .
H4C1 H 0.7714(4) 0.4296(3) 0.6511(4) 0.215 Uiso 1 calc R .
H4C2 H 0.7290(4) 0.4474(3) 0.7054(4) 0.215 Uiso 1 calc R .
C5C C 0.7607(5) 0.3266(4) 0.7001(3) 0.130(3) Uani 1 d D .
H5C1 H 0.8121(5) 0.3327(4) 0.7193(3) 0.196 Uiso 1 calc R .
H5C2 H 0.7270(5) 0.3103(4) 0.7283(3) 0.196 Uiso 1 calc R .
C6C C 0.7615(3) 0.2595(3) 0.6552(2) 0.088(2) Uani 1 d D .
H6C1 H 0.7987(3) 0.2730(3) 0.6287(2) 0.132 Uiso 1 calc R .
H6C2 H 0.7769(3) 0.2085(3) 0.6735(2) 0.132 Uiso 1 calc R .
C7C C 0.7063(2) 0.1020(2) 0.59345(14) 0.0535(10) Uani 1 d D .
H7C H 0.7597(2) 0.1034(2) 0.61064(14) 0.080 Uiso 1 calc R .
C8C C 0.7026(3) 0.0517(2) 0.5387(2) 0.0711(13) Uani 1 d D .
H8C1 H 0.6498(3) 0.0506(2) 0.5216(2) 0.107 Uiso 1 calc R .
H8C2 H 0.7333(3) 0.0785(2) 0.5122(2) 0.107 Uiso 1 calc R .
C9C C 0.7311(3) -0.0359(2) 0.5472(3) 0.093(2) Uani 1 d D .
H9C1 H 0.7338(3) -0.0612(2) 0.5103(3) 0.140 Uiso 1 calc R .
H9C2 H 0.7824(3) -0.0356(2) 0.5670(3) 0.140 Uiso 1 calc R .
C10C C 0.6778(3) -0.0856(3) 0.5814(3) 0.095(2) Uani 1 d D .
H10A H 0.6259(3) -0.0653(3) 0.5722(3) 0.142 Uiso 1 calc R .
H10B H 0.6785(3) -0.1413(3) 0.5678(3) 0.142 Uiso 1 calc R .
C11C C 0.6934(5) -0.0877(5) 0.6462(3) 0.161(4) Uani 1 d D .
H11A H 0.6545(5) -0.1207(5) 0.6618(3) 0.242 Uiso 1 calc R .
H11B H 0.7431(5) -0.1129(5) 0.6567(3) 0.242 Uiso 1 calc R .
C12C C 0.6930(5) -0.0025(4) 0.6720(3) 0.139(3) Uani 1 d D .
H12A H 0.7461(5) 0.0125(4) 0.6831(3) 0.209 Uiso 1 calc R .
H12B H 0.6678(5) -0.0062(4) 0.7067(3) 0.209 Uiso 1 calc R .
C13C C 0.6557(3) 0.0680(3) 0.6371(2) 0.0721(14) Uani 1 d D .
H13A H 0.6441(3) 0.1113(3) 0.6628(2) 0.108 Uiso 1 calc R .
H13B H 0.6075(3) 0.0494(3) 0.6173(2) 0.108 Uiso 1 calc R .
N1D N 0.5730(2) 0.2954(2) 0.41245(13) 0.0443(7) Uani 1 d . .
H1N4 H 0.5410(2) 0.2805(2) 0.43821(13) 0.066 Uiso 1 calc R .
H1N3 H 0.6196(2) 0.3038(2) 0.43136(13) 0.066 Uiso 1 calc R .
C1D C 0.5792(2) 0.2260(2) 0.3718(2) 0.0480(9) Uani 1 d D .
H1D H 0.6171(2) 0.2408(2) 0.3457(2) 0.072 Uiso 1 calc R .
C2D C 0.6105(3) 0.1533(2) 0.4073(2) 0.0582(11) Uani 1 d D .
H2D1 H 0.5754(3) 0.1405(2) 0.4354(2) 0.087 Uiso 1 calc R .
H2D2 H 0.6597(3) 0.1679(2) 0.4276(2) 0.087 Uiso 1 calc R .
C3D C 0.6209(2) 0.0781(2) 0.3707(2) 0.0690(13) Uani 1 d D .
H3D1 H 0.6609(2) 0.0883(2) 0.3459(2) 0.104 Uiso 1 calc R .
H3D2 H 0.6370(2) 0.0324(2) 0.3951(2) 0.104 Uiso 1 calc R .
C4D C 0.5459(3) 0.0569(3) 0.3348(2) 0.079(2) Uani 1 d D .
H4D1 H 0.5079(3) 0.0398(3) 0.3596(2) 0.118 Uiso 1 calc R .
H4D2 H 0.5548(3) 0.0119(3) 0.3097(2) 0.118 Uiso 1 calc R .
C5D C 0.5148(3) 0.1296(2) 0.2992(2) 0.083(2) Uani 1 d D .
H5D1 H 0.4658(3) 0.1151(2) 0.2786(2) 0.124 Uiso 1 calc R .
H5D2 H 0.5502(3) 0.1429(2) 0.2715(2) 0.124 Uiso 1 calc R .
C6D C 0.5039(2) 0.2042(3) 0.3363(2) 0.0702(13) Uani 1 d D .
H6D1 H 0.4870(2) 0.2500(3) 0.3123(2) 0.105 Uiso 1 calc R .
H6D2 H 0.4645(2) 0.1931(3) 0.3614(2) 0.105 Uiso 1 calc R .
C7D C 0.5450(2) 0.3740(2) 0.3864(2) 0.0586(11) Uani 1 d D .
H7D H 0.4966(2) 0.3625(2) 0.3631(2) 0.088 Uiso 1 calc R .
C8D C 0.5257(3) 0.4300(3) 0.4347(2) 0.083(2) Uani 1 d D .
H8D1 H 0.4879(3) 0.4698(3) 0.4197(2) 0.125 Uiso 1 calc R .
H8D2 H 0.5029(3) 0.3980(3) 0.4632(2) 0.125 Uiso 1 calc R .
C9D C 0.5965(3) 0.4742(3) 0.4627(2) 0.082(2) Uani 1 d D .
H9D1 H 0.6424(3) 0.4424(3) 0.4584(2) 0.123 Uiso 1 calc R .
H9D2 H 0.5921(3) 0.4813(3) 0.5030(2) 0.123 Uiso 1 calc R .
C10D C 0.6025(4) 0.5571(3) 0.4341(2) 0.107(2) Uani 1 d D .
H10C H 0.6348(4) 0.5925(3) 0.4591(2) 0.160 Uiso 1 calc R .
H10D H 0.5518(4) 0.5814(3) 0.4283(2) 0.160 Uiso 1 calc R .
C11D C 0.6360(3) 0.5511(3) 0.3768(2) 0.095(2) Uani 1 d D .
H11C H 0.6884(3) 0.5314(3) 0.3837(2) 0.142 Uiso 1 calc R .
H11D H 0.6383(3) 0.6056(3) 0.3612(2) 0.142 Uiso 1 calc R .
C12D C 0.5932(3) 0.4968(2) 0.3315(2) 0.0758(14) Uani 1 d D .
H12C H 0.5391(3) 0.5113(2) 0.3275(2) 0.114 Uiso 1 calc R .
H12D H 0.6131(3) 0.5066(2) 0.2952(2) 0.114 Uiso 1 calc R .
C13D C 0.6013(2) 0.4064(2) 0.3462(2) 0.0590(11) Uani 1 d D .
H13C H 0.5947(2) 0.3754(2) 0.3112(2) 0.088 Uiso 1 calc R .
H13D H 0.6533(2) 0.3968(2) 0.3635(2) 0.088 Uiso 1 calc R .

loop_
_atom_type_symbol
_atom_type_description
_atom_type_scat_dispersion_real
_atom_type_scat_dispersion_imag
_atom_type_scat_source
C C .0033 .0016 'International Tables Vol C Tables 4.2.6.8 and 6.1.1.4'
H H .0000 .0000 'International Tables Vol C Tables 4.2.6.8 and 6.1.1.4'
N N .0061 .0033 'International Tables Vol C Tables 4.2.6.8 and 6.1.1.4'
O O .0106 .0060 'International Tables Vol C Tables 4.2.6.8 and 6.1.1.4'
Co Co .3494 .9721 'International Tables Vol C Tables 4.2.6.8 and 6.1.1.4'

loop_
_geom_angle_atom_site_label_1
_geom_angle_atom_site_label_2
_geom_angle_atom_site_label_3
_geom_angle
N2A Co1A N1A 81.41(12)
N2A Co1A N3A 179.41(12)
N1A Co1A N3A 99.00(13)
N2A Co1A N4A 98.25(13)
N1A Co1A N4A 179.36(12)
N3A Co1A N4A 81.35(13)
N2A Co1A C9E 92.61(14)
N1A Co1A C9E 90.7(2)
N3A Co1A C9E 87.82(15)
N4A Co1A C9E 88.8(2)
N2A Co1A C9A 92.61(14)
N1A Co1A C9A 90.7(2)
N3A Co1A C9A 87.82(15)
N4A Co1A C9A 88.8(2)
N2A Co1A N6A 89.14(11)
N1A Co1A N6A 89.53(12)
N3A Co1A N6A 90.43(12)
N4A Co1A N6A 91.00(12)
C9E Co1A N6A 178.25(14)
C9A Co1A N6A 178.25(14)
C1A N1A O1A 120.1(3)
C1A N1A Co1A 117.1(2)
O1A N1A Co1A 122.8(2)
C2A N2A O2A 118.9(3)
C2A N2A Co1A 117.6(2)
O2A N2A Co1A 123.3(2)
C3A N3A O3A 119.8(3)
C3A N3A Co1A 117.0(3)
O3A N3A Co1A 123.1(2)
C4A N4A O4A 120.3(3)
C4A N4A Co1A 116.7(3)
O4A N4A Co1A 123.0(2)
C16A N6A C12A 117.0(3)
C16A N6A Co1A 120.8(2)
C12A N6A Co1A 122.1(2)
N1A C1A C2A 111.6(3)
N1A C1A C5A 124.3(3)
C2A C1A C5A 124.1(3)
N2A C2A C1A 111.8(3)
N2A C2A C6A 122.6(3)
C1A C2A C6A 125.6(3)
N3A C3A C4A 112.6(3)
N3A C3A C7A 124.1(4)
C4A C3A C7A 123.3(4)
N4A C4A C3A 112.2(3)
N4A C4A C8A 122.6(4)
C3A C4A C8A 125.2(4)
C10A C9A Co1A 121.6(3)
C11A C10A C9A 116.9(5)
N5A C11A C10A 178.8(7)
C10E C9E Co1A 128.6(7)
C11E C10E C9E 114.8(8)
N5E C11E C10E 174.2(13)
N6A C12A C13A 122.7(3)
C14A C13A C12A 120.1(3)
C13A C14A C15A 117.5(3)
C13A C14A C17A 122.1(3)
C15A C14A C17A 120.4(3)
C16A C15A C14A 119.4(3)
N6A C16A C15A 123.2(3)
O6A C17A O5A 127.3(4)
O6A C17A C14A 116.7(4)
O5A C17A C14A 116.0(4)
N3B Co1B N4B 81.38(14)
N3B Co1B N2B 179.04(13)
N4B Co1B N2B 98.68(14)
N3B Co1B N1B 98.76(14)
N4B Co1B N1B 179.55(13)
N2B Co1B N1B 81.17(14)
N3B Co1B C9B 90.1(2)
N4B Co1B C9B 88.0(2)
N2B Co1B C9B 90.9(2)
N1B Co1B C9B 92.5(2)
N3B Co1B N6B 89.88(12)
N4B Co1B N6B 89.52(13)
N2B Co1B N6B 89.16(12)
N1B Co1B N6B 90.06(12)
C9B Co1B N6B 177.45(15)
C1B N1B O1B 119.9(3)
C1B N1B Co1B 116.9(3)
O1B N1B Co1B 123.1(3)
C2B N2B O2B 119.9(3)
C2B N2B Co1B 116.6(3)
O2B N2B Co1B 123.2(3)
C3B N3B O3B 120.6(3)
C3B N3B Co1B 116.7(3)
O3B N3B Co1B 122.5(3)
C4B N4B O4B 120.5(3)
C4B N4B Co1B 116.7(3)
O4B N4B Co1B 122.8(3)
C12B N6B C16B 117.1(3)
C12B N6B Co1B 120.9(2)
C16B N6B Co1B 121.9(2)
N1B C1B C2B 112.4(3)
N1B C1B C5B 123.4(4)
C2B C1B C5B 124.2(4)
N2B C2B C1B 112.4(4)
N2B C2B C6B 122.8(4)
C1B C2B C6B 124.8(4)
N3B C3B C4B 112.9(4)
N3B C3B C7B 123.8(4)
C4B C3B C7B 123.3(4)
N4B C4B C3B 111.9(4)
N4B C4B C8B 122.8(4)
C3B C4B C8B 125.3(4)
C10B C9B Co1B 117.8(3)
C11B C10B C9B 112.2(4)
N5B C11B C10B 179.5(8)
N6B C12B C13B 122.9(3)
C14B C13B C12B 119.9(3)
C13B C14B C15B 117.6(3)
C13B C14B C17B 121.2(3)
C15B C14B C17B 121.2(3)
C16B C15B C14B 120.0(3)
N6B C16B C15B 122.4(3)
O6B C17B O5B 125.5(4)
O6B C17B C14B 117.0(4)
O5B C17B C14B 117.5(4)
C7C N1C C1C 118.6(3)
N1C C1C C6C 111.2(3)
N1C C1C C2C 108.4(3)
C6C C1C C2C 111.0(4)
C1C C2C C3C 110.9(4)
C2C C3C C4C 113.9(5)
C5C C4C C3C 109.9(5)
C6C C5C C4C 113.0(5)
C1C C6C C5C 110.2(4)
N1C C7C C13C 110.2(3)
N1C C7C C8C 107.2(3)
C13C C7C C8C 113.2(4)
C9C C8C C7C 114.3(4)
C10C C9C C8C 111.4(4)
C11C C10C C9C 118.9(6)
C12C C11C C10C 111.7(7)
C11C C12C C13C 120.0(7)
C12C C13C C7C 113.3(4)
C7D N1D C1D 115.8(3)
N1D C1D C2D 106.7(3)
N1D C1D C6D 114.5(3)
C2D C1D C6D 111.0(3)
C1D C2D C3D 112.2(3)
C4D C3D C2D 110.7(3)
C3D C4D C5D 111.4(4)
C4D C5D C6D 111.7(4)
C1D C6D C5D 110.6(3)
N1D C7D C8D 107.5(3)
N1D C7D C13D 110.6(3)
C8D C7D C13D 117.1(4)
C9D C8D C7D 112.3(4)
C8D C9D C10D 108.7(5)
C9D C10D C11D 112.5(4)
C10D C11D C12D 116.9(5)
C13D C12D C11D 112.3(4)
C7D C13D C12D 115.4(4)

loop_
_geom_bond_atom_site_label_1
_geom_bond_atom_site_label_2
_geom_bond_distance
Co1A N2A 1.863(3)
Co1A N1A 1.878(3)
Co1A N3A 1.882(3)
Co1A N4A 1.889(3)
Co1A C9E 2.002(4)
Co1A C9A 2.002(4)
Co1A N6A 2.057(3)
O1A N1A 1.353(4)
O2A N2A 1.352(3)
O3A N3A 1.352(4)
O4A N4A 1.338(4)
O5A C17A 1.235(5)
O6A C17A 1.222(5)
N1A C1A 1.305(4)
N2A C2A 1.300(4)
N3A C3A 1.287(5)
N4A C4A 1.295(5)
N6A C16A 1.338(4)
N6A C12A 1.349(4)
C1A C2A 1.475(5)
C1A C5A 1.481(5)
C2A C6A 1.487(5)
C3A C4A 1.474(5)
C3A C7A 1.486(5)
C4A C8A 1.502(6)
C9A C10A 1.505(6)
C10A C11A 1.446(8)
C11A N5A 1.117(7)
C9E C10E 1.4996(10)
C10E C11E 1.4710(10)
C11E N5E 1.1011(10)
C12A C13A 1.377(5)
C13A C14A 1.376(5)
C14A C15A 1.388(5)
C14A C17A 1.527(5)
C15A C16A 1.383(5)
Co1B N3B 1.873(3)
Co1B N4B 1.878(3)
Co1B N2B 1.878(3)
Co1B N1B 1.883(3)
Co1B C9B 1.995(4)
Co1B N6B 2.050(3)
O1B N1B 1.348(4)
O2B N2B 1.353(4)
O3B N3B 1.357(4)
O4B N4B 1.344(4)
O5B C17B 1.244(5)
O6B C17B 1.233(5)
N1B C1B 1.290(5)
N2B C2B 1.298(5)
N3B C3B 1.295(5)
N4B C4B 1.305(5)
N5B C11B 1.129(6)
N6B C12B 1.340(4)
N6B C16B 1.353(4)
C1B C2B 1.461(6)
C1B C5B 1.489(6)
C2B C6B 1.503(6)
C3B C4B 1.455(6)
C3B C7B 1.493(6)
C4B C8B 1.486(6)
C9B C10B 1.491(6)
C10B C11B 1.462(6)
C12B C13B 1.379(5)
C13B C14B 1.372(5)
C14B C15B 1.383(5)
C14B C17B 1.514(5)
C15B C16B 1.376(5)
N1C C7C 1.501(5)
N1C C1C 1.505(5)
C1C C6C 1.5297(10)
C1C C2C 1.5303(10)
C2C C3C 1.5308(10)
C3C C4C 1.5314(10)
C4C C5C 1.5309(10)
C5C C6C 1.5306(10)
C7C C13C 1.5295(10)
C7C C8C 1.5299(10)
C8C C9C 1.5296(10)
C9C C10C 1.5286(10)
C10C C11C 1.5279(10)
C11C C12C 1.5281(10)
C12C C13C 1.5283(10)
N1D C7D 1.493(5)
N1D C1D 1.501(5)
C1D C2D 1.5294(10)
C1D C6D 1.5301(10)
C2D C3D 1.5298(10)
C3D C4D 1.5292(10)
C4D C5D 1.5299(10)
C5D C6D 1.5304(10)
C7D C8D 1.5284(10)
C7D C13D 1.5292(10)
C8D C9D 1.5279(10)
C9D C10D 1.5291(10)
C10D C11D 1.5290(10)
C11D C12D 1.5299(10)
C12D C13D 1.5296(10)

loop_
_geom_torsion_atom_site_label_1
_geom_torsion_atom_site_label_2
_geom_torsion_atom_site_label_3
_geom_torsion_atom_site_label_4
_geom_torsion
N2A Co1A N1A C1A -5.1(3)
N3A Co1A N1A C1A 174.5(3)
N4A Co1A N1A C1A -62.8(112)
C9E Co1A N1A C1A -97.6(3)
C9A Co1A N1A C1A -97.6(3)
N6A Co1A N1A C1A 84.1(3)
N2A Co1A N1A O1A 176.4(3)
N3A Co1A N1A O1A -4.0(3)
N4A Co1A N1A O1A 118.7(110)
C9E Co1A N1A O1A 83.9(3)
C9A Co1A N1A O1A 83.9(3)
N6A Co1A N1A O1A -94.4(3)
N1A Co1A N2A C2A 6.9(2)
N3A Co1A N2A C2A -126.2(126)
N4A Co1A N2A C2A -173.6(2)
C9E Co1A N2A C2A 97.3(3)
C9A Co1A N2A C2A 97.3(3)
N6A Co1A N2A C2A -82.7(3)
N1A Co1A N2A O2A -179.0(3)
N3A Co1A N2A O2A 47.9(127)
N4A Co1A N2A O2A 0.5(3)
C9E Co1A N2A O2A -88.6(3)
C9A Co1A N2A O2A -88.6(3)
N6A Co1A N2A O2A 91.4(2)
N2A Co1A N3A C3A -44.4(127)
N1A Co1A N3A C3A -177.5(3)
N4A Co1A N3A C3A 3.1(3)
C9E Co1A N3A C3A 92.1(3)
C9A Co1A N3A C3A 92.1(3)
N6A Co1A N3A C3A -87.9(3)
N2A Co1A N3A O3A 133.3(126)
N1A Co1A N3A O3A 0.3(3)
N4A Co1A N3A O3A -179.2(3)
C9E Co1A N3A O3A -90.1(3)
C9A Co1A N3A O3A -90.1(3)
N6A Co1A N3A O3A 89.9(3)
N2A Co1A N4A C4A 177.5(3)
N1A Co1A N4A C4A -124.8(110)
N3A Co1A N4A C4A -2.0(3)
C9E Co1A N4A C4A -90.0(3)
C9A Co1A N4A C4A -90.0(3)
N6A Co1A N4A C4A 88.2(3)
N2A Co1A N4A O4A -2.3(3)
N1A Co1A N4A O4A 55.3(112)
N3A Co1A N4A O4A 178.1(3)
C9E Co1A N4A O4A 90.2(3)
C9A Co1A N4A O4A 90.2(3)
N6A Co1A N4A O4A -91.6(3)
N2A Co1A N6A C16A -43.9(3)
N1A Co1A N6A C16A -125.4(3)
N3A Co1A N6A C16A 135.6(3)
N4A Co1A N6A C16A 54.3(3)
C9E Co1A N6A C16A 136.2(48)
C9A Co1A N6A C16A 136.2(48)
N2A Co1A N6A C12A 134.4(3)
N1A Co1A N6A C12A 52.9(3)
N3A Co1A N6A C12A -46.1(3)
N4A Co1A N6A C12A -127.4(3)
C9E Co1A N6A C12A -45.5(50)
C9A Co1A N6A C12A -45.5(50)
O1A N1A C1A C2A -178.8(3)
Co1A N1A C1A C2A 2.6(4)
O1A N1A C1A C5A 0.4(5)
Co1A N1A C1A C5A -178.1(3)
O2A N2A C2A C1A 178.5(3)
Co1A N2A C2A C1A -7.2(4)
O2A N2A C2A C6A -1.8(5)
Co1A N2A C2A C6A 172.6(3)
N1A C1A C2A N2A 2.8(4)
C5A C1A C2A N2A -176.4(4)
N1A C1A C2A C6A -177.0(3)
C5A C1A C2A C6A 3.8(6)
O3A N3A C3A C4A 178.8(3)
Co1A N3A C3A C4A -3.4(4)
O3A N3A C3A C7A -3.0(6)
Co1A N3A C3A C7A 174.9(3)
O4A N4A C4A C3A -179.4(3)
Co1A N4A C4A C3A 0.8(4)
O4A N4A C4A C8A -2.0(5)
Co1A N4A C4A C8A 178.1(3)
N3A C3A C4A N4A 1.6(5)
C7A C3A C4A N4A -176.6(4)
N3A C3A C4A C8A -175.6(4)
C7A C3A C4A C8A 6.1(6)
N2A Co1A C9A C10A 24.4(4)
N1A Co1A C9A C10A 105.8(4)
N3A Co1A C9A C10A -155.2(4)
N4A Co1A C9A C10A -73.8(4)
C9E Co1A C9A C10A 0.0(1000)
N6A Co1A C9A C10A -155.7(47)
Co1A C9A C10A C11A -78.4(6)
C9A C10A C11A N5A -114.7(378)
N2A Co1A C9E C10E -56.8(5)
N1A Co1A C9E C10E 24.6(6)
N3A Co1A C9E C10E 123.6(6)
N4A Co1A C9E C10E -155.0(6)
C9A Co1A C9E C10E 0.0(1000)
N6A Co1A C9E C10E 123.0(48)
Co1A C9E C10E C11E 67.8(18)
C9E C10E C11E N5E 153.0(264)
C16A N6A C12A C13A -1.0(5)
Co1A N6A C12A C13A -179.4(3)
N6A C12A C13A C14A 0.8(6)
C12A C13A C14A C15A 0.1(6)
C12A C13A C14A C17A -178.4(4)
C13A C14A C15A C16A -0.7(5)
C17A C14A C15A C16A 177.8(3)
C12A N6A C16A C15A 0.3(5)
Co1A N6A C16A C15A 178.7(3)
C14A C15A C16A N6A 0.5(6)
C13A C14A C17A O6A 177.1(4)
C15A C14A C17A O6A -1.3(6)
C13A C14A C17A O5A -2.6(6)
C15A C14A C17A O5A 178.9(4)
N3B Co1B N1B C1B 172.9(3)
N4B Co1B N1B C1B 64.7(179)
N2B Co1B N1B C1B -6.2(3)
C9B Co1B N1B C1B -96.7(3)
N6B Co1B N1B C1B 83.0(3)
N3B Co1B N1B O1B -3.4(3)
N4B Co1B N1B O1B -111.5(178)
N2B Co1B N1B O1B 177.6(3)
C9B Co1B N1B O1B 87.1(3)
N6B Co1B N1B O1B -93.3(3)
N3B Co1B N2B C2B -78.8(83)
N4B Co1B N2B C2B -172.7(3)
N1B Co1B N2B C2B 6.9(3)
C9B Co1B N2B C2B 99.2(3)
N6B Co1B N2B C2B -83.3(3)
N3B Co1B N2B O2B 95.7(82)
N4B Co1B N2B O2B 1.8(3)
N1B Co1B N2B O2B -178.6(3)
C9B Co1B N2B O2B -86.3(3)
N6B Co1B N2B O2B 91.2(3)
N4B Co1B N3B C3B 5.6(3)
N2B Co1B N3B C3B -88.5(83)
N1B Co1B N3B C3B -174.0(3)
C9B Co1B N3B C3B 93.5(3)
N6B Co1B N3B C3B -83.9(3)
N4B Co1B N3B O3B -178.9(3)
N2B Co1B N3B O3B 87.0(83)
N1B Co1B N3B O3B 1.5(3)
C9B Co1B N3B O3B -91.0(3)
N6B Co1B N3B O3B 91.6(3)
N3B Co1B N4B C4B -5.2(3)
N2B Co1B N4B C4B 173.8(3)
N1B Co1B N4B C4B 103.0(179)
C9B Co1B N4B C4B -95.6(3)
N6B Co1B N4B C4B 84.7(3)
N3B Co1B N4B O4B 177.4(3)
N2B Co1B N4B O4B -3.6(3)
N1B Co1B N4B O4B -74.4(179)
C9B Co1B N4B O4B 87.0(3)
N6B Co1B N4B O4B -92.7(3)
N3B Co1B N6B C12B -49.4(3)
N4B Co1B N6B C12B -130.8(3)
N2B Co1B N6B C12B 130.5(3)
N1B Co1B N6B C12B 49.4(3)
C9B Co1B N6B C12B -138.9(32)
N3B Co1B N6B C16B 129.1(3)
N4B Co1B N6B C16B 47.7(3)
N2B Co1B N6B C16B -51.0(3)
N1B Co1B N6B C16B -132.2(3)
C9B Co1B N6B C16B 39.6(34)
O1B N1B C1B C2B -179.2(3)
Co1B N1B C1B C2B 4.4(4)
O1B N1B C1B C5B 1.2(6)
Co1B N1B C1B C5B -175.1(4)
O2B N2B C2B C1B 179.0(3)
Co1B N2B C2B C1B -6.3(4)
O2B N2B C2B C6B -1.7(6)
Co1B N2B C2B C6B 173.0(3)
N1B C1B C2B N2B 1.2(5)
C5B C1B C2B N2B -179.2(4)
N1B C1B C2B C6B -178.1(4)
C5B C1B C2B C6B 1.5(7)
O3B N3B C3B C4B 179.5(3)
Co1B N3B C3B C4B -4.9(5)
O3B N3B C3B C7B -1.8(6)
Co1B N3B C3B C7B 173.7(4)
O4B N4B C4B C3B -178.6(3)
Co1B N4B C4B C3B 4.0(5)
O4B N4B C4B C8B 2.3(6)
Co1B N4B C4B C8B -175.2(4)
N3B C3B C4B N4B 0.6(5)
C7B C3B C4B N4B -178.1(4)
N3B C3B C4B C8B 179.7(4)
C7B C3B C4B C8B 1.0(7)
N3B Co1B C9B C10B 65.2(4)
N4B Co1B C9B C10B 146.6(4)
N2B Co1B C9B C10B -114.8(4)
N1B Co1B C9B C10B -33.6(4)
N6B Co1B C9B C10B 154.6(31)
Co1B C9B C10B C11B 179.3(4)
C9B C10B C11B N5B -66.3(711)
C16B N6B C12B C13B -0.7(6)
Co1B N6B C12B C13B 177.8(3)
N6B C12B C13B C14B 0.7(6)
C12B C13B C14B C15B 0.4(6)
C12B C13B C14B C17B -178.9(4)
C13B C14B C15B C16B -1.5(6)
C17B C14B C15B C16B 177.8(4)
C12B N6B C16B C15B -0.4(6)
Co1B N6B C16B C15B -178.9(3)
C14B C15B C16B N6B 1.5(6)
C13B C14B C17B O6B 4.3(6)
C15B C14B C17B O6B -175.0(4)
C13B C14B C17B O5B -175.1(4)
C15B C14B C17B O5B 5.6(6)
C7C N1C C1C C6C 57.8(5)
C7C N1C C1C C2C -179.9(3)
N1C C1C C2C C3C -177.9(4)
C6C C1C C2C C3C -55.5(6)
C1C C2C C3C C4C 53.5(8)
C2C C3C C4C C5C -51.6(9)
C3C C4C C5C C6C 53.3(9)
N1C C1C C6C C5C 177.9(4)
C2C C1C C6C C5C 57.2(6)
C4C C5C C6C C1C -56.9(8)
C1C N1C C7C C13C 57.9(4)
C1C N1C C7C C8C -178.6(3)
N1C C7C C8C C9C 176.2(4)
C13C C7C C8C C9C -62.1(5)
C7C C8C C9C C10C 67.0(6)
C8C C9C C10C C11C -89.9(7)
C9C C10C C11C C12C 57.9(9)
C10C C11C C12C C13C 18.0(11)
C11C C12C C13C C7C -78.7(9)
N1C C7C C13C C12C -158.8(5)
C8C C7C C13C C12C 81.2(6)
C7D N1D C1D C2D 178.6(3)
C7D N1D C1D C6D -58.1(4)
N1D C1D C2D C3D -179.1(3)
C6D C1D C2D C3D 55.5(5)
C1D C2D C3D C4D -54.7(5)
C2D C3D C4D C5D 54.4(6)
C3D C4D C5D C6D -55.8(6)
N1D C1D C6D C5D -176.3(3)
C2D C1D C6D C5D -55.4(5)
C4D C5D C6D C1D 55.9(6)
C1D N1D C7D C8D 167.5(3)
C1D N1D C7D C13D -63.4(4)
N1D C7D C8D C9D 83.5(5)
C13D C7D C8D C9D -41.7(6)
C7D C8D C9D C10D 93.6(5)
C8D C9D C10D C11D -78.8(6)
C9D C10D C11D C12D 58.2(8)
C10D C11D C12D C13D -70.5(6)
N1D C7D C13D C12D -161.8(4)
C8D C7D C13D C12D -38.1(6)
C11D C12D C13D C7D 83.7(5)
